data_7041671
loop_
_publ_author_name
'Wang, Shiqing'
'Yang, Xiaoping'
'Qian, Jinjie'
'Li, Qipeng'
'Chen, Zhongning'
'Zhang, Lijie'
'Huang, Shaoming'
'Wang, Chengri'
'Jones, Richard A.'

_publ_section_title
;
 Anion dependent self-assembly of sandwich 13-metal Ni-Ln nanoclusters
 with a long-chain Schiff base ligand.
;
_journal_issue 6
_journal_name_full 'Dalton transactions (Cambridge, England : 2003)'
_journal_page_first 1748
_journal_page_last 1752
_journal_paper_doi 10.1039/c6dt03830a
_journal_volume 46
_journal_year 2017
_chemical_formula_moiety 'C168 H210 Gd6 N12 Ni7 O54, 2(C2 H6 O), 4(C H4 O), 8(O)'
_chemical_formula_sum 'C164 H220 Gd6 N12 Ni7 O80'
_chemical_formula_weight 4993.99
_chemical_name_systematic
; 
 ? 
;
_space_group_IT_number 14
_symmetry_cell_setting monoclinic
_symmetry_space_group_name_Hall '-P 2yn'
_symmetry_space_group_name_H-M 'P 1 21/n 1'
_atom_sites_solution_hydrogens geom
_atom_sites_solution_primary direct
_atom_sites_solution_secondary difmap
_audit_creation_method SHELXL-97
_audit_update_record
;
2016-09-16 deposited with the CCDC.
2017-01-11 downloaded from the CCDC.
;
_cell_angle_alpha 90.00
_cell_angle_beta 115.1690(10)
_cell_angle_gamma 90.00
_cell_formula_units_Z 2
_cell_length_a 17.0972(10)
_cell_length_b 37.019(2)
_cell_length_c 17.7843(10)
_cell_measurement_reflns_used 9832
_cell_measurement_temperature 190(1)
_cell_measurement_theta_max 27.9752
_cell_measurement_theta_min 1.3611
_cell_volume 10187.4(10)
_computing_cell_refinement 'Collect software, Nonius B.V. 1998'
_computing_data_collection 'Collect software, Nonius B.V. 1998'
_computing_data_reduction
;
DENZO and Scalepack (Otwinoski and Minor, 1997)
;
_computing_molecular_graphics 'XP SHELXTL/PC, Siemens Analytical'
_computing_structure_refinement 'XL SHELXTL/PC, Siemens Analytical'
_computing_structure_solution
;

SIR97 - Altomare A., Burla M.C., Camalli M., Cascarano G.L., Giacovazzo C., 
Guagliardi A., Moliterni A.G.G., Polidori G.,Spagna R.
;
_diffrn_ambient_temperature 190(1)
_diffrn_detector_area_resol_mean 13.6612
_diffrn_measured_fraction_theta_full 0.996
_diffrn_measured_fraction_theta_max 0.996
_diffrn_measurement_device_type 'Mercury2 (2x2 bin mode)'
_diffrn_measurement_method dtprofit.ref
_diffrn_radiation_monochromator graphite
_diffrn_radiation_source 'fine-focus sealed tube'
_diffrn_radiation_type MoK\a
_diffrn_radiation_wavelength 0.71073
_diffrn_reflns_av_R_equivalents 0.0497
_diffrn_reflns_av_sigmaI/netI 0.0427
_diffrn_reflns_limit_h_max 20
_diffrn_reflns_limit_h_min -20
_diffrn_reflns_limit_k_max 44
_diffrn_reflns_limit_k_min -43
_diffrn_reflns_limit_l_max 21
_diffrn_reflns_limit_l_min -21
_diffrn_reflns_number 76403
_diffrn_reflns_theta_full 25.00
_diffrn_reflns_theta_max 25.00
_diffrn_reflns_theta_min 1.38
_exptl_absorpt_coefficient_mu 2.643
_exptl_absorpt_correction_T_max 1.0000
_exptl_absorpt_correction_T_min 0.7526
_exptl_absorpt_correction_type multi-scan
_exptl_absorpt_process_details 'DENZO and Scalepack (Otwinoski and Minor, 1997)'
_exptl_crystal_colour Green
_exptl_crystal_density_diffrn 1.628
_exptl_crystal_density_method 'not measured'
_exptl_crystal_description Block
_exptl_crystal_F_000 5016
_exptl_crystal_size_max 0.22
_exptl_crystal_size_mid 0.10
_exptl_crystal_size_min 0.09
_refine_diff_density_max 5.282
_refine_diff_density_min -3.786
_refine_diff_density_rms 0.363
_refine_ls_extinction_method none
_refine_ls_goodness_of_fit_ref 1.042
_refine_ls_hydrogen_treatment constr
_refine_ls_matrix_type full
_refine_ls_number_parameters 1224
_refine_ls_number_reflns 17879
_refine_ls_number_restraints 831
_refine_ls_restrained_S_all 1.037
_refine_ls_R_factor_all 0.1148
_refine_ls_R_factor_gt 0.0956
_refine_ls_shift/su_max 0.030
_refine_ls_shift/su_mean 0.000
_refine_ls_structure_factor_coef Fsqd
_refine_ls_weighting_details 'calc w=1/[\s^2^(Fo^2^)+(0.1493P)^2^+410.9752P] where P=(Fo^2^+2Fc^2^)/3'
_refine_ls_weighting_scheme calc
_refine_ls_wR_factor_gt 0.2613
_refine_ls_wR_factor_ref 0.2823
_reflns_number_gt 14331
_reflns_number_total 17879
_reflns_threshold_expression >2sigma(I)
_cod_data_source_file c6dt03830a2.cif
_cod_data_source_block cluster-3
_cod_depositor_comments
;
The following automatic conversions were performed:

'_symmetry_cell_setting' value 'Monoclinic' changed to 'monoclinic'
according to
/usr/data/users/saulius/crontab/automatic-downloads/rss-feeds/RSC/lib/dictionaries/cif_core.dic
dictionary named 'cif_core.dic' version 2.4.2 from 2011-04-26.

'_exptl_absorpt_correction_type' value 'Multi-scan' changed to
'multi-scan' according to
/usr/data/users/saulius/crontab/automatic-downloads/rss-feeds/RSC/lib/dictionaries/cif_core.dic
dictionary named 'cif_core.dic' version 2.4.2 from 2011-04-26.

Automatic conversion script
Id: cif_fix_values 4268 2015-11-12 08:31:59Z antanas 

 Adding full bibliography for 7041671--7041674.cif.
;
_cod_original_sg_symbol_H-M P2(1)/n
_cod_database_code 7041671

loop_
_symmetry_equiv_pos_as_xyz
'x, y, z'
'-x+1/2, y+1/2, -z+1/2'
'-x, -y, -z'
'x-1/2, -y-1/2, z-1/2'

loop_
_atom_site_label
_atom_site_type_symbol
_atom_site_fract_x
_atom_site_fract_y
_atom_site_fract_z
_atom_site_U_iso_or_equiv
_atom_site_adp_type
_atom_site_occupancy
_atom_site_symmetry_multiplicity
_atom_site_calc_flag
_atom_site_refinement_flags
Gd1 Gd 0.45848(2) 0.148277(10) 0.57874(2) 0.01974(9) Uani 1 1 d U
Gd2 Gd 0.29149(2) 0.118048(10) 0.32335(2) 0.02227(9) Uani 1 1 d U
Gd3 Gd 0.23412(2) 0.080135(10) 0.52696(2) 0.02228(9) Uani 1 1 d U
Ni1 Ni 0.5000 0.0000 0.5000 0.01716(16) Uani 1 2 d SU
Ni2 Ni 0.48624(5) 0.16447(2) 0.41280(5) 0.0177(2) Uani 1 1 d U
Ni3 Ni 0.13604(5) 0.06436(2) 0.31371(5) 0.01716(16) Uani 1 1 d U
Ni4 Ni 0.38219(6) 0.10538(3) 0.70690(5) 0.0201(2) Uani 1 1 d U
N1 N 0.4833(4) 0.07264(19) 0.7774(4) 0.0278(17) Uani 1 1 d U
N2 N 0.3566(4) 0.12278(19) 0.8046(4) 0.0276(16) Uani 1 1 d U
N3 N 0.5687(4) 0.13361(18) 0.3830(4) 0.0248(16) Uani 1 1 d U
N4 N 0.5249(4) 0.21341(19) 0.3865(4) 0.0268(16) Uani 1 1 d U
N5 N 0.1422(4) 0.0094(2) 0.3025(4) 0.0298(17) Uani 1 1 d U
N6 N 0.0104(4) 0.06965(19) 0.2264(4) 0.0290(17) Uani 1 1 d U
O1 O 0.1694(4) 0.01932(18) 0.6198(4) 0.0426(18) Uani 1 1 d U
O2 O 0.2985(3) 0.06370(14) 0.6736(3) 0.0221(13) Uani 1 1 d U
O3 O 0.5670(5) 0.0905(2) 0.9485(4) 0.057(2) Uani 1 1 d U
O4 O 0.4168(5) 0.1044(2) 0.9841(4) 0.055(2) Uani 1 1 d U
O5 O 0.4533(3) 0.15053(13) 0.7140(3) 0.0210(13) Uani 1 1 d U
O6 O 0.4933(3) 0.20739(14) 0.6560(3) 0.0260(13) Uani 1 1 d U
O7 O 0.6548(4) 0.17217(17) 0.6920(3) 0.0360(16) Uani 1 1 d U
O8 O 0.5700(3) 0.16327(14) 0.5342(3) 0.0189(12) Uani 1 1 d U
O9 O 0.6381(5) 0.1620(3) 0.2701(5) 0.074(2) Uani 1 1 d U
O10 O 0.6592(5) 0.2353(3) 0.3364(5) 0.066(2) Uani 1 1 d U
O11 O 0.3832(3) 0.16322(14) 0.3000(3) 0.0229(13) Uani 1 1 d U
O12 O 0.2188(3) 0.15921(16) 0.1999(3) 0.0295(14) Uani 1 1 d U
O13 O 0.2583(4) 0.0964(2) 0.1398(4) 0.0458(17) Uani 1 1 d U
O14 O 0.1917(3) 0.07253(14) 0.2350(3) 0.0234(13) Uani 1 1 d U
O15 O -0.0169(5) -0.0323(2) 0.2502(5) 0.061(2) Uani 1 1 d U
O16 O -0.1237(4) 0.0199(2) 0.1239(5) 0.058(2) Uani 1 1 d U
O17 O 0.0969(3) 0.06493(14) 0.4088(3) 0.0243(13) Uani 1 1 d U
O18 O 0.0955(3) 0.08816(15) 0.5450(3) 0.0276(14) Uani 1 1 d U
O19 O 0.4245(3) 0.12139(13) 0.4446(3) 0.0171(12) Uani 1 1 d U
O20 O 0.2617(3) 0.07325(14) 0.4068(3) 0.0201(12) Uani 1 1 d U
O21 O 0.3848(3) 0.09643(13) 0.5909(3) 0.0189(12) Uani 1 1 d U
O22 O 0.1674(3) 0.13386(14) 0.4473(3) 0.0234(13) Uani 1 1 d U
O23 O 0.1431(3) 0.12309(15) 0.3156(3) 0.0246(13) Uani 1 1 d U
O24 O 0.2779(3) 0.17531(15) 0.3822(3) 0.0240(13) Uani 1 1 d U
O25 O 0.4107(3) 0.19378(14) 0.4663(3) 0.0197(12) Uani 1 1 d U
O26 O 0.2648(3) 0.13298(14) 0.6229(3) 0.0226(13) Uani 1 1 d U
O27 O 0.3214(3) 0.17246(13) 0.5648(3) 0.0215(12) Uani 1 1 d U
O28 O 0.2698(4) 0.01856(18) 0.5283(4) 0.0415(17) Uani 1 1 d U
O29 O 0.4084(6) 0.0157(3) 0.5573(6) 0.083(3) Uani 1 1 d U
O30 O 0.5628(3) 0.10259(16) 0.6315(4) 0.0336(15) Uani 1 1 d U
O31 O 0.5417(5) 0.05910(19) 0.5399(5) 0.062(2) Uani 1 1 d U
O32 O 0.3991(5) 0.0282(2) 0.3853(5) 0.054(2) Uani 1 1 d U
O33 O 0.3816(4) 0.07467(18) 0.3025(4) 0.0377(16) Uani 1 1 d U
C1 C 0.1108(7) -0.0068(3) 0.5626(7) 0.057(3) Uani 1 1 d U
H1A H 0.0698 0.0055 0.5144 0.086 Uiso 1 1 calc R
H1B H 0.0806 -0.0195 0.5894 0.086 Uiso 1 1 calc R
H1C H 0.1431 -0.0238 0.5461 0.086 Uiso 1 1 calc R
C2 C 0.2433(5) 0.0065(2) 0.6818(5) 0.033(2) Uani 1 1 d U
C3 C 0.2541(7) -0.0274(3) 0.7168(6) 0.048(3) Uani 1 1 d U
H3A H 0.2071 -0.0430 0.6998 0.058 Uiso 1 1 calc R
C4 C 0.3323(7) -0.0386(3) 0.7760(7) 0.053(3) Uani 1 1 d U
H4A H 0.3395 -0.0618 0.7981 0.064 Uiso 1 1 calc R
C5 C 0.4004(6) -0.0144(3) 0.8020(6) 0.046(3) Uani 1 1 d U
H5A H 0.4530 -0.0213 0.8444 0.055 Uiso 1 1 calc R
C6 C 0.3931(5) 0.0193(3) 0.7676(5) 0.034(2) Uani 1 1 d U
C7 C 0.3145(5) 0.0313(2) 0.7088(4) 0.0274(19) Uani 1 1 d U
C8 C 0.4734(5) 0.0410(2) 0.7967(5) 0.032(2) Uani 1 1 d U
H8A H 0.5231 0.0297 0.8345 0.039 Uiso 1 1 calc R
C9 C 0.5727(6) 0.0877(3) 0.8166(6) 0.040(2) Uani 1 1 d U
H9A H 0.5836 0.1017 0.7759 0.048 Uiso 1 1 calc R
H9B H 0.6141 0.0680 0.8351 0.048 Uiso 1 1 calc R
C10 C 0.5845(6) 0.1114(3) 0.8895(6) 0.044(2) Uani 1 1 d U
H10A H 0.6432 0.1206 0.9151 0.052 Uiso 1 1 calc R
H10B H 0.5453 0.1318 0.8709 0.052 Uiso 1 1 calc R
C12 C 0.5686(8) 0.1112(4) 1.0169(7) 0.062(3) Uani 1 1 d U
H12A H 0.5548 0.1363 1.0011 0.075 Uiso 1 1 calc R
H12B H 0.6252 0.1100 1.0634 0.075 Uiso 1 1 calc R
C13 C 0.5008(8) 0.0944(4) 1.0401(7) 0.067(3) Uani 1 1 d U
H13A H 0.5059 0.0683 1.0403 0.080 Uiso 1 1 calc R
H13B H 0.5109 0.1020 1.0957 0.080 Uiso 1 1 calc R
C15 C 0.3759(7) 0.0797(3) 0.9170(6) 0.045(2) Uani 1 1 d U
H15A H 0.3455 0.0613 0.9332 0.054 Uiso 1 1 calc R
H15B H 0.4194 0.0677 0.9044 0.054 Uiso 1 1 calc R
C16 C 0.3136(6) 0.0989(3) 0.8415(5) 0.038(2) Uani 1 1 d U
H16A H 0.2793 0.0812 0.8004 0.046 Uiso 1 1 calc R
H16B H 0.2745 0.1131 0.8562 0.046 Uiso 1 1 calc R
C17 C 0.3663(5) 0.1553(2) 0.8288(5) 0.034(2) Uani 1 1 d U
H17A H 0.3473 0.1612 0.8691 0.041 Uiso 1 1 calc R
C18 C 0.4042(5) 0.1848(2) 0.8004(5) 0.032(2) Uani 1 1 d U
C19 C 0.3956(6) 0.2196(3) 0.8302(6) 0.043(2) Uani 1 1 d U
H19A H 0.3733 0.2218 0.8693 0.052 Uiso 1 1 calc R
C20 C 0.4205(6) 0.2506(3) 0.8010(6) 0.047(2) Uani 1 1 d U
H20A H 0.4129 0.2734 0.8187 0.057 Uiso 1 1 calc R
C21 C 0.4565(6) 0.2466(3) 0.7452(6) 0.041(2) Uani 1 1 d U
H21A H 0.4763 0.2669 0.7278 0.049 Uiso 1 1 calc R
C22 C 0.4638(5) 0.2141(2) 0.7153(5) 0.0289(19) Uani 1 1 d U
C23 C 0.4414(5) 0.1811(2) 0.7442(5) 0.0244(18) Uani 1 1 d U
C24 C 0.5257(5) 0.2383(2) 0.6280(5) 0.031(2) Uani 1 1 d U
H24A H 0.5731 0.2489 0.6744 0.046 Uiso 1 1 calc R
H24B H 0.4804 0.2558 0.6040 0.046 Uiso 1 1 calc R
H24C H 0.5450 0.2307 0.5871 0.046 Uiso 1 1 calc R
C25 C 0.6974(7) 0.1751(3) 0.7813(6) 0.046(3) Uani 1 1 d U
H25A H 0.6589 0.1861 0.8012 0.069 Uiso 1 1 calc R
H25B H 0.7483 0.1897 0.7970 0.069 Uiso 1 1 calc R
H25C H 0.7133 0.1515 0.8052 0.069 Uiso 1 1 calc R
C26 C 0.7000(5) 0.1572(2) 0.6536(5) 0.0259(19) Uani 1 1 d U
C27 C 0.7869(5) 0.1466(2) 0.6927(5) 0.034(2) Uani 1 1 d U
H27A H 0.8189 0.1506 0.7492 0.041 Uiso 1 1 calc R
C28 C 0.8250(5) 0.1299(3) 0.6462(6) 0.038(2) Uani 1 1 d U
H28A H 0.8825 0.1226 0.6715 0.045 Uiso 1 1 calc R
C29 C 0.7768(6) 0.1243(3) 0.5623(6) 0.042(2) Uani 1 1 d U
H29A H 0.8028 0.1134 0.5315 0.050 Uiso 1 1 calc R
C30 C 0.6906(5) 0.1345(2) 0.5225(5) 0.0283(19) Uani 1 1 d U
C31 C 0.6512(5) 0.1520(2) 0.5670(5) 0.0236(18) Uani 1 1 d U
C32 C 0.6460(5) 0.1263(3) 0.4339(5) 0.034(2) Uani 1 1 d U
H32A H 0.6785 0.1140 0.4116 0.041 Uiso 1 1 calc R
C33 C 0.5419(6) 0.1222(3) 0.2968(5) 0.038(2) Uani 1 1 d U
H33A H 0.4826 0.1138 0.2740 0.045 Uiso 1 1 calc R
H33B H 0.5781 0.1024 0.2947 0.045 Uiso 1 1 calc R
C34 C 0.5495(6) 0.1541(3) 0.2448(5) 0.042(2) Uani 1 1 d U
H34A H 0.5228 0.1478 0.1862 0.050 Uiso 1 1 calc R
H34D H 0.5200 0.1751 0.2529 0.050 Uiso 1 1 calc R
C36 C 0.6576(12) 0.1913(5) 0.2337(11) 0.105(4) Uani 1 1 d U
H36A H 0.6042 0.2014 0.1924 0.125 Uiso 1 1 calc R
H36B H 0.6915 0.1832 0.2049 0.125 Uiso 1 1 calc R
C37 C 0.7046(8) 0.2195(4) 0.2912(8) 0.077(3) Uani 1 1 d U
H37D H 0.7178 0.2385 0.2607 0.093 Uiso 1 1 calc R
H37B H 0.7591 0.2096 0.3310 0.093 Uiso 1 1 calc R
C39 C 0.6793(6) 0.2191(3) 0.4149(6) 0.045(2) Uani 1 1 d U
H39A H 0.7347 0.2278 0.4556 0.054 Uiso 1 1 calc R
H39B H 0.6826 0.1931 0.4108 0.054 Uiso 1 1 calc R
C40 C 0.6085(5) 0.2291(2) 0.4411(5) 0.032(2) Uani 1 1 d U
H40A H 0.6246 0.2207 0.4974 0.039 Uiso 1 1 calc R
H40B H 0.6031 0.2552 0.4408 0.039 Uiso 1 1 calc R
C41 C 0.4752(5) 0.2345(2) 0.3277(5) 0.0268(19) Uani 1 1 d U
H41A H 0.4971 0.2572 0.3248 0.032 Uiso 1 1 calc R
C42 C 0.3884(5) 0.2263(2) 0.2657(4) 0.0248(18) Uani 1 1 d U
C43 C 0.3441(5) 0.2554(2) 0.2143(5) 0.031(2) Uani 1 1 d U
H43A H 0.3728 0.2773 0.2201 0.038 Uiso 1 1 calc R
C44 C 0.2604(5) 0.2526(2) 0.1561(5) 0.032(2) Uani 1 1 d U
H44A H 0.2330 0.2722 0.1227 0.038 Uiso 1 1 calc R
C45 C 0.2166(5) 0.2200(2) 0.1475(5) 0.029(2) Uani 1 1 d U
H45A H 0.1599 0.2175 0.1077 0.034 Uiso 1 1 calc R
C46 C 0.2582(5) 0.1914(2) 0.1982(5) 0.0261(19) Uani 1 1 d U
C47 C 0.3454(4) 0.1931(2) 0.2563(4) 0.0208(17) Uani 1 1 d U
C48 C 0.1299(5) 0.1544(2) 0.1413(5) 0.033(2) Uani 1 1 d U
H48A H 0.1182 0.1688 0.0927 0.049 Uiso 1 1 calc R
H48B H 0.0926 0.1619 0.1663 0.049 Uiso 1 1 calc R
H48C H 0.1196 0.1294 0.1258 0.049 Uiso 1 1 calc R
C49 C 0.3074(8) 0.1111(4) 0.0982(8) 0.069(3) Uani 1 1 d U
H49A H 0.3140 0.1367 0.1076 0.103 Uiso 1 1 calc R
H49B H 0.2776 0.1065 0.0397 0.103 Uiso 1 1 calc R
H49C H 0.3633 0.0999 0.1197 0.103 Uiso 1 1 calc R
C50 C 0.2416(6) 0.0599(2) 0.1339(5) 0.034(2) Uani 1 1 d U
C51 C 0.2601(6) 0.0365(3) 0.0844(5) 0.039(2) Uani 1 1 d U
H51A H 0.2850 0.0452 0.0505 0.047 Uiso 1 1 calc R
C52 C 0.2420(6) -0.0004(3) 0.0839(6) 0.043(2) Uani 1 1 d U
H52A H 0.2540 -0.0162 0.0495 0.052 Uiso 1 1 calc R
C53 C 0.2066(6) -0.0128(3) 0.1348(6) 0.041(2) Uani 1 1 d U
H53A H 0.1932 -0.0372 0.1340 0.050 Uiso 1 1 calc R
C54 C 0.1897(5) 0.0110(2) 0.1894(5) 0.030(2) Uani 1 1 d U
C55 C 0.2059(5) 0.0480(2) 0.1880(5) 0.0259(19) Uani 1 1 d U
C56 C 0.1607(6) -0.0058(3) 0.2478(6) 0.037(2) Uani 1 1 d U
H56A H 0.1550 -0.0308 0.2446 0.044 Uiso 1 1 calc R
C57 C 0.1174(6) -0.0149(2) 0.3539(6) 0.037(2) Uani 1 1 d U
H57A H 0.1469 -0.0075 0.4116 0.044 Uiso 1 1 calc R
H57B H 0.1359 -0.0392 0.3494 0.044 Uiso 1 1 calc R
C58 C 0.0224(6) -0.0149(3) 0.3287(5) 0.039(2) Uani 1 1 d U
H58A H 0.0091 -0.0277 0.3694 0.047 Uiso 1 1 calc R
H58B H 0.0012 0.0097 0.3246 0.047 Uiso 1 1 calc R
C60 C -0.1089(8) -0.0325(4) 0.2126(8) 0.073(3) Uani 1 1 d U
H60A H -0.1295 -0.0191 0.2475 0.088 Uiso 1 1 calc R
H60B H -0.1292 -0.0572 0.2091 0.088 Uiso 1 1 calc R
C61 C -0.1454(8) -0.0167(3) 0.1298(7) 0.060(3) Uani 1 1 d U
H61A H -0.1270 -0.0312 0.0948 0.073 Uiso 1 1 calc R
H61B H -0.2079 -0.0185 0.1074 0.073 Uiso 1 1 calc R
C63 C -0.0478(6) 0.0247(3) 0.1102(6) 0.043(2) Uani 1 1 d U
H63A H -0.0614 0.0216 0.0518 0.052 Uiso 1 1 calc R
H63B H -0.0042 0.0071 0.1420 0.052 Uiso 1 1 calc R
C64 C -0.0143(5) 0.0631(3) 0.1383(5) 0.033(2) Uani 1 1 d U
H64A H 0.0353 0.0675 0.1266 0.040 Uiso 1 1 calc R
H64B H -0.0589 0.0803 0.1060 0.040 Uiso 1 1 calc R
C65 C -0.0503(5) 0.0815(2) 0.2433(5) 0.032(2) Uani 1 1 d U
H65A H -0.1032 0.0854 0.1982 0.038 Uiso 1 1 calc R
C66 C -0.0470(5) 0.0896(2) 0.3241(5) 0.0284(19) Uani 1 1 d U
C67 C -0.1200(5) 0.1076(2) 0.3248(5) 0.032(2) Uani 1 1 d U
H67A H -0.1678 0.1118 0.2748 0.038 Uiso 1 1 calc R
C68 C -0.1219(5) 0.1189(2) 0.3967(6) 0.034(2) Uani 1 1 d U
H68A H -0.1705 0.1307 0.3954 0.041 Uiso 1 1 calc R
C69 C -0.0499(5) 0.1127(2) 0.4739(5) 0.033(2) Uani 1 1 d U
H69A H -0.0508 0.1205 0.5232 0.039 Uiso 1 1 calc R
C70 C 0.0216(5) 0.0951(2) 0.4746(5) 0.0265(19) Uani 1 1 d U
C71 C 0.0253(5) 0.0821(2) 0.4008(5) 0.0261(19) Uani 1 1 d U
C72 C 0.0968(5) 0.0996(2) 0.6225(5) 0.031(2) Uani 1 1 d U
H72A H 0.0409 0.0957 0.6218 0.047 Uiso 1 1 calc R
H72B H 0.1109 0.1249 0.6306 0.047 Uiso 1 1 calc R
H72C H 0.1394 0.0860 0.6670 0.047 Uiso 1 1 calc R
C73 C 0.0752(5) 0.1737(2) 0.3421(6) 0.036(2) Uani 1 1 d U
H73A H 0.0718 0.1856 0.3886 0.054 Uiso 1 1 calc R
H73B H 0.0186 0.1659 0.3040 0.054 Uiso 1 1 calc R
H73C H 0.0978 0.1901 0.3145 0.054 Uiso 1 1 calc R
C74 C 0.1335(4) 0.1416(2) 0.3721(5) 0.0245(18) Uani 1 1 d U
C75 C 0.2989(5) 0.2374(2) 0.4265(6) 0.033(2) Uani 1 1 d U
H75A H 0.2377 0.2387 0.3933 0.050 Uiso 1 1 calc R
H75B H 0.3278 0.2538 0.4049 0.050 Uiso 1 1 calc R
H75C H 0.3118 0.2438 0.4828 0.050 Uiso 1 1 calc R
C76 C 0.3297(5) 0.1993(2) 0.4239(5) 0.0242(18) Uani 1 1 d U
C77 C 0.2066(5) 0.1926(2) 0.5951(6) 0.036(2) Uani 1 1 d U
H77A H 0.2159 0.2148 0.5722 0.054 Uiso 1 1 calc R
H77B H 0.2148 0.1966 0.6513 0.054 Uiso 1 1 calc R
H77C H 0.1488 0.1843 0.5625 0.054 Uiso 1 1 calc R
C78 C 0.2690(4) 0.1651(2) 0.5939(4) 0.0216(17) Uani 1 1 d U
C79 C 0.3271(9) -0.0396(4) 0.5569(9) 0.074(3) Uani 1 1 d U
H79A H 0.2674 -0.0454 0.5403 0.111 Uiso 1 1 calc R
H79B H 0.3592 -0.0445 0.6150 0.111 Uiso 1 1 calc R
H79C H 0.3496 -0.0539 0.5256 0.111 Uiso 1 1 calc R
C80 C 0.3357(8) 0.0019(3) 0.5399(7) 0.055(3) Uani 1 1 d U
C81 C 0.6732(6) 0.0597(3) 0.6656(7) 0.051(3) Uani 1 1 d U
H81A H 0.6975 0.0742 0.7150 0.076 Uiso 1 1 calc R
H81B H 0.7103 0.0606 0.6375 0.076 Uiso 1 1 calc R
H81C H 0.6678 0.0352 0.6803 0.076 Uiso 1 1 calc R
C82 C 0.5856(6) 0.0741(2) 0.6093(6) 0.036(2) Uani 1 1 d U
C83 C 0.4432(8) 0.0243(4) 0.2716(8) 0.073(3) Uani 1 1 d U
H83A H 0.4452 0.0407 0.2306 0.110 Uiso 1 1 calc R
H83B H 0.4065 0.0043 0.2444 0.110 Uiso 1 1 calc R
H83C H 0.5005 0.0157 0.3056 0.110 Uiso 1 1 calc R
C84 C 0.4071(5) 0.0442(2) 0.3267(6) 0.036(2) Uani 1 1 d U
O34 O 0.4558(19) 0.2919(9) 0.0584(19) 0.141(5) Uani 0.50 1 d PU
H34B H 0.4423 0.3016 0.0926 0.169 Uiso 0.50 1 calc PR
C85 C 0.4510(18) 0.2537(8) 0.0647(18) 0.078(5) Uani 0.50 1 d PU
H85A H 0.4952 0.2425 0.0529 0.117 Uiso 0.50 1 calc PR
H85B H 0.3953 0.2454 0.0256 0.117 Uiso 0.50 1 calc PR
H85C H 0.4592 0.2474 0.1200 0.117 Uiso 0.50 1 calc PR
O35 O -0.1851(4) 0.1706(11) 0.0977(8) 0.175(5) Uani 0.50 1 d PDU
H35B H -0.1781 0.1831 0.1382 0.210 Uiso 0.50 1 calc PR
C86 C -0.1072(5) 0.1712(13) 0.0843(10) 0.134(6) Uani 0.50 1 d PDU
H86A H -0.0600 0.1614 0.1322 0.201 Uiso 0.50 1 calc PR
H86B H -0.0941 0.1956 0.0756 0.201 Uiso 0.50 1 calc PR
H86C H -0.1158 0.1569 0.0364 0.201 Uiso 0.50 1 calc PR
O36 O 1.0162(14) 0.0889(7) 0.9545(14) 0.212(5) Uani 1 1 d U
H36D H 1.0055 0.0693 0.9692 0.255 Uiso 1 1 calc R
C87 C 0.1255(12) 0.1743(2) 0.7942(16) 0.166(5) Uani 1 1 d DU
H87A H 0.1515 0.1818 0.8513 0.250 Uiso 1 1 calc R
H87B H 0.0743 0.1883 0.7642 0.250 Uiso 1 1 calc R
H87C H 0.1656 0.1779 0.7701 0.250 Uiso 1 1 calc R
C88 C 0.9578(8) 0.0953(2) 0.8687(9) 0.120(5) Uani 1 1 d DU
H88B H 0.8986 0.0969 0.8622 0.144 Uiso 1 1 calc R
H88C H 0.9617 0.0760 0.8336 0.144 Uiso 1 1 calc R
C89 C 0.9878(9) 0.1317(3) 0.8467(10) 0.119(7) Uiso 1 1 d D
H89A H 0.9785 0.1313 0.7895 0.179 Uiso 1 1 calc R
H89B H 1.0482 0.1351 0.8815 0.179 Uiso 1 1 calc R
H89C H 0.9554 0.1511 0.8554 0.179 Uiso 1 1 calc R
O37 O 0.1028(13) 0.1363(2) 0.7895(15) 0.242(5) Uani 1 1 d DU
H37A H 0.1372 0.1244 0.7787 0.290 Uiso 1 1 calc R
O38 O 0.8046(10) 0.1028(5) 0.9434(10) 0.145(4) Uani 1 1 d U
O39 O -0.2518(12) 0.0675(6) 0.0609(12) 0.177(5) Uani 1 1 d U
O40 O 0.3682(15) 0.2013(7) 0.0388(14) 0.101(5) Uani 0.50 1 d PU
O41 O 0.5945(18) 0.0095(8) 0.9990(17) 0.122(5) Uani 0.50 1 d PU
O42 O -0.0344(3) 0.19009(16) -0.0541(3) 0.0311(13) Uiso 1 1 d .

loop_
_atom_site_aniso_label
_atom_site_aniso_U_11
_atom_site_aniso_U_22
_atom_site_aniso_U_33
_atom_site_aniso_U_23
_atom_site_aniso_U_13
_atom_site_aniso_U_12
Gd1 0.02143(14) 0.01813(17) 0.02193(14) -0.00016(13) 0.01143(11) -0.00032(13)
Gd2 0.01945(15) 0.02259(18) 0.02337(15) 0.00221(14) 0.00776(12) -0.00276(14)
Gd3 0.02042(15) 0.02118(18) 0.02612(16) 0.00214(14) 0.01073(12) -0.00133(13)
Ni1 0.0170(3) 0.0079(3) 0.0216(3) -0.0020(2) 0.0034(2) 0.0079(2)
Ni2 0.0164(3) 0.0187(4) 0.0185(4) 0.0023(3) 0.0078(3) -0.0010(3)
Ni3 0.0170(3) 0.0079(3) 0.0216(3) -0.0020(2) 0.0034(2) 0.0079(2)
Ni4 0.0249(4) 0.0184(4) 0.0201(4) -0.0005(3) 0.0127(3) -0.0017(3)
N1 0.034(3) 0.028(3) 0.021(2) 0.002(2) 0.010(2) -0.002(3)
N2 0.031(3) 0.028(3) 0.028(3) -0.001(2) 0.017(2) -0.006(2)
N3 0.022(2) 0.029(3) 0.025(2) 0.002(2) 0.0122(19) 0.002(2)
N4 0.026(2) 0.033(3) 0.023(2) 0.006(2) 0.012(2) -0.008(2)
N5 0.027(3) 0.035(3) 0.025(3) -0.002(3) 0.008(2) -0.004(3)
N6 0.026(3) 0.029(3) 0.032(3) 0.002(2) 0.012(2) -0.005(2)
O1 0.036(3) 0.037(3) 0.050(3) 0.007(3) 0.013(2) -0.009(2)
O2 0.027(2) 0.018(2) 0.025(2) 0.0025(18) 0.0140(16) -0.0016(19)
O3 0.074(4) 0.063(4) 0.036(3) 0.000(3) 0.025(2) -0.011(3)
O4 0.073(3) 0.061(4) 0.039(3) -0.005(3) 0.030(2) -0.016(3)
O5 0.027(2) 0.015(2) 0.023(2) -0.0050(18) 0.0120(16) -0.0035(18)
O6 0.029(2) 0.022(2) 0.034(2) -0.0041(19) 0.0202(17) -0.0057(19)
O7 0.037(3) 0.041(3) 0.026(2) -0.011(2) 0.009(2) 0.006(2)
O8 0.0174(19) 0.021(2) 0.0191(19) 0.0014(18) 0.0087(15) 0.0009(18)
O9 0.075(4) 0.088(5) 0.069(3) 0.009(3) 0.040(3) -0.025(3)
O10 0.056(3) 0.084(4) 0.066(3) 0.018(3) 0.034(3) -0.002(3)
O11 0.024(2) 0.022(2) 0.019(2) 0.0038(19) 0.0066(17) -0.0011(19)
O12 0.026(2) 0.032(3) 0.028(2) 0.006(2) 0.0096(18) -0.004(2)
O13 0.059(3) 0.049(3) 0.042(3) -0.003(2) 0.034(2) -0.006(3)
O14 0.023(2) 0.023(2) 0.025(2) 0.0010(19) 0.0102(17) 0.0035(19)
O15 0.056(3) 0.081(4) 0.047(3) -0.012(3) 0.021(2) -0.028(3)
O16 0.047(3) 0.069(4) 0.064(3) -0.018(3) 0.029(2) -0.020(3)
O17 0.021(2) 0.023(2) 0.029(2) 0.002(2) 0.0111(17) -0.0001(19)
O18 0.023(2) 0.031(3) 0.032(2) 0.006(2) 0.0150(17) 0.001(2)
O19 0.0170(19) 0.018(2) 0.0169(19) -0.0002(17) 0.0072(15) 0.0010(17)
O20 0.0165(19) 0.018(2) 0.022(2) 0.0030(18) 0.0051(16) -0.0020(18)
O21 0.0202(19) 0.015(2) 0.022(2) -0.0012(17) 0.0098(16) 0.0001(18)
O22 0.019(2) 0.023(2) 0.027(2) 0.0021(19) 0.0086(17) 0.0016(19)
O23 0.018(2) 0.027(3) 0.027(2) 0.006(2) 0.0086(17) -0.0004(19)
O24 0.022(2) 0.025(2) 0.025(2) 0.0035(19) 0.0103(17) -0.0012(19)
O25 0.0152(18) 0.021(2) 0.023(2) 0.0036(18) 0.0088(15) 0.0005(18)
O26 0.025(2) 0.019(2) 0.028(2) 0.0007(19) 0.0147(16) 0.0018(19)
O27 0.0218(19) 0.015(2) 0.031(2) 0.0010(18) 0.0150(16) 0.0012(18)
O28 0.056(3) 0.034(3) 0.034(3) 0.000(2) 0.018(2) -0.004(3)
O29 0.083(4) 0.093(5) 0.087(4) 0.013(4) 0.050(3) 0.012(4)
O30 0.029(2) 0.035(3) 0.042(2) 0.015(2) 0.0208(18) 0.006(2)
O31 0.053(4) 0.032(3) 0.076(4) -0.009(3) 0.002(3) 0.004(3)
O32 0.052(3) 0.046(3) 0.056(3) -0.012(3) 0.015(3) 0.009(3)
O33 0.031(2) 0.040(3) 0.040(3) -0.012(2) 0.013(2) -0.004(2)
C1 0.055(4) 0.052(5) 0.058(4) 0.008(4) 0.019(3) -0.017(4)
C2 0.033(3) 0.031(4) 0.037(3) 0.007(3) 0.017(2) -0.007(3)
C3 0.051(4) 0.045(4) 0.052(4) 0.008(3) 0.025(3) -0.006(4)
C4 0.059(4) 0.042(4) 0.051(4) 0.015(4) 0.016(3) -0.005(4)
C5 0.048(4) 0.039(4) 0.046(4) 0.010(3) 0.016(3) -0.003(3)
C6 0.034(3) 0.037(4) 0.033(3) 0.005(3) 0.017(2) 0.002(3)
C7 0.034(3) 0.031(4) 0.024(3) -0.001(3) 0.019(2) -0.001(3)
C8 0.033(3) 0.030(4) 0.029(3) 0.003(3) 0.008(3) 0.005(3)
C9 0.033(3) 0.045(4) 0.041(4) 0.005(3) 0.014(3) -0.004(3)
C10 0.046(4) 0.047(4) 0.036(4) -0.001(3) 0.015(3) -0.007(3)
C12 0.068(5) 0.071(5) 0.048(4) -0.008(4) 0.026(3) -0.011(4)
C13 0.080(5) 0.075(5) 0.051(4) 0.004(4) 0.032(3) -0.008(4)
C15 0.060(4) 0.042(4) 0.042(3) 0.000(3) 0.029(3) -0.006(3)
C16 0.043(3) 0.038(4) 0.041(3) -0.006(3) 0.025(3) -0.012(3)
C17 0.040(3) 0.039(4) 0.033(3) -0.009(3) 0.026(2) -0.001(3)
C18 0.037(3) 0.029(4) 0.036(3) -0.006(3) 0.019(2) -0.005(3)
C19 0.051(4) 0.041(4) 0.050(3) -0.012(3) 0.034(3) -0.004(3)
C20 0.054(4) 0.043(4) 0.058(4) -0.013(3) 0.037(3) -0.009(3)
C21 0.046(4) 0.033(4) 0.049(4) -0.006(3) 0.027(3) -0.013(3)
C22 0.029(3) 0.027(3) 0.036(3) -0.007(3) 0.019(2) -0.004(3)
C23 0.026(3) 0.021(3) 0.029(3) 0.001(3) 0.014(2) 0.001(3)
C24 0.038(3) 0.025(3) 0.038(3) -0.002(3) 0.024(2) -0.008(3)
C25 0.048(4) 0.051(4) 0.036(4) -0.003(3) 0.015(3) 0.005(4)
C26 0.022(3) 0.025(3) 0.026(3) -0.003(3) 0.006(2) -0.002(3)
C27 0.028(3) 0.030(4) 0.034(3) 0.006(3) 0.004(3) 0.003(3)
C28 0.025(3) 0.042(4) 0.044(4) 0.004(3) 0.011(3) 0.002(3)
C29 0.036(3) 0.052(4) 0.044(4) 0.001(3) 0.024(3) 0.010(3)
C30 0.022(3) 0.036(4) 0.028(3) -0.002(3) 0.012(2) 0.002(3)
C31 0.023(3) 0.018(3) 0.029(3) 0.004(3) 0.011(2) -0.002(3)
C32 0.036(3) 0.039(4) 0.034(3) -0.002(3) 0.022(2) 0.005(3)
C33 0.037(3) 0.047(4) 0.035(3) -0.010(3) 0.021(3) 0.000(3)
C34 0.049(4) 0.051(4) 0.033(3) 0.002(3) 0.025(3) 0.000(3)
C36 0.111(6) 0.112(6) 0.099(6) 0.010(5) 0.053(4) -0.013(5)
C37 0.074(5) 0.086(6) 0.082(5) 0.008(4) 0.044(4) -0.016(4)
C39 0.038(4) 0.049(4) 0.044(4) 0.007(3) 0.013(3) -0.014(3)
C40 0.028(3) 0.033(4) 0.031(3) 0.003(3) 0.008(3) -0.014(3)
C41 0.036(3) 0.019(3) 0.028(3) 0.005(3) 0.016(2) -0.004(3)
C42 0.028(3) 0.026(3) 0.021(3) 0.004(3) 0.011(2) -0.003(3)
C43 0.038(3) 0.024(3) 0.033(3) 0.003(3) 0.015(3) -0.003(3)
C44 0.038(3) 0.025(3) 0.025(3) 0.005(3) 0.007(3) 0.007(3)
C45 0.028(3) 0.032(4) 0.025(3) 0.001(3) 0.010(2) 0.001(3)
C46 0.029(3) 0.024(3) 0.025(3) 0.001(3) 0.012(2) 0.001(3)
C47 0.024(3) 0.023(3) 0.016(3) 0.004(2) 0.009(2) 0.002(3)
C48 0.024(3) 0.034(4) 0.030(3) 0.006(3) 0.002(3) -0.006(3)
C49 0.083(5) 0.069(5) 0.066(4) 0.000(4) 0.043(3) -0.011(4)
C50 0.039(3) 0.030(4) 0.031(3) -0.005(3) 0.015(3) -0.002(3)
C51 0.043(4) 0.047(4) 0.028(3) -0.003(3) 0.014(3) 0.001(3)
C52 0.044(4) 0.048(4) 0.033(3) -0.011(3) 0.013(3) 0.002(3)
C53 0.041(4) 0.039(4) 0.038(4) -0.007(3) 0.012(3) 0.000(3)
C54 0.025(3) 0.032(4) 0.028(3) -0.006(3) 0.007(2) 0.000(3)
C55 0.022(3) 0.029(3) 0.020(3) -0.003(3) 0.004(2) 0.000(3)
C56 0.032(3) 0.032(4) 0.038(4) 0.004(3) 0.006(3) -0.004(3)
C57 0.043(4) 0.027(4) 0.036(3) 0.001(3) 0.012(3) -0.007(3)
C58 0.042(3) 0.039(4) 0.036(3) 0.005(3) 0.017(3) -0.012(3)
C60 0.069(5) 0.088(6) 0.064(5) 0.006(4) 0.029(4) -0.014(4)
C61 0.057(4) 0.068(5) 0.052(4) 0.002(4) 0.019(3) -0.018(4)
C63 0.037(4) 0.050(4) 0.041(4) 0.000(3) 0.016(3) -0.007(3)
C64 0.025(3) 0.043(4) 0.033(3) 0.001(3) 0.015(2) -0.006(3)
C65 0.025(3) 0.032(4) 0.031(3) 0.003(3) 0.005(3) 0.000(3)
C66 0.024(3) 0.027(3) 0.035(3) 0.004(3) 0.014(2) 0.000(3)
C67 0.023(3) 0.030(4) 0.038(3) 0.012(3) 0.009(3) 0.006(3)
C68 0.024(3) 0.034(4) 0.047(4) 0.007(3) 0.017(3) 0.004(3)
C69 0.029(3) 0.033(4) 0.037(3) 0.002(3) 0.016(2) 0.000(3)
C70 0.027(3) 0.025(3) 0.031(3) 0.003(3) 0.015(2) -0.001(3)
C71 0.020(3) 0.027(3) 0.032(3) 0.008(3) 0.012(2) -0.007(3)
C72 0.033(3) 0.037(4) 0.031(3) 0.003(3) 0.020(2) -0.002(3)
C73 0.036(3) 0.028(4) 0.044(4) 0.000(3) 0.018(3) 0.008(3)
C74 0.019(3) 0.024(3) 0.033(3) 0.002(3) 0.013(2) -0.002(3)
C75 0.033(3) 0.020(3) 0.048(4) 0.004(3) 0.017(3) -0.003(3)
C76 0.028(3) 0.020(3) 0.028(3) 0.008(3) 0.015(2) -0.001(3)
C77 0.037(3) 0.032(4) 0.050(3) 0.005(3) 0.029(2) 0.002(3)
C78 0.022(3) 0.018(3) 0.028(3) 0.002(3) 0.013(2) 0.000(2)
C79 0.084(5) 0.063(5) 0.072(5) -0.004(4) 0.031(4) 0.006(4)
C80 0.065(5) 0.048(4) 0.046(4) -0.015(4) 0.016(3) 0.011(4)
C81 0.041(4) 0.044(4) 0.059(4) 0.001(4) 0.014(3) 0.008(4)
C82 0.033(3) 0.028(4) 0.046(4) 0.008(3) 0.016(3) 0.007(3)
C83 0.070(5) 0.075(5) 0.071(5) -0.016(4) 0.026(4) 0.007(4)
C84 0.028(3) 0.033(4) 0.044(4) -0.009(3) 0.012(3) 0.003(3)
O34 0.139(7) 0.138(7) 0.144(7) 0.001(6) 0.061(5) -0.002(6)
C85 0.078(6) 0.079(7) 0.078(7) 0.002(5) 0.034(4) 0.003(5)
O35 0.174(7) 0.174(7) 0.176(7) -0.002(6) 0.074(5) -0.003(6)
C86 0.136(7) 0.130(7) 0.135(7) -0.002(6) 0.056(5) 0.002(6)
O36 0.215(7) 0.207(7) 0.206(7) 0.007(6) 0.081(5) -0.001(6)
C87 0.168(7) 0.166(7) 0.168(7) 0.000(6) 0.074(5) -0.003(6)
C88 0.123(6) 0.113(7) 0.119(6) -0.004(5) 0.047(4) -0.006(5)
O37 0.242(7) 0.243(7) 0.242(7) -0.003(6) 0.105(5) 0.000(6)
O38 0.139(6) 0.136(6) 0.148(6) 0.000(5) 0.049(4) 0.012(5)
O39 0.174(6) 0.181(7) 0.175(6) -0.015(5) 0.073(4) 0.012(5)
O40 0.105(6) 0.103(7) 0.098(6) 0.002(5) 0.046(4) -0.001(5)
O41 0.126(7) 0.124(7) 0.116(7) 0.006(6) 0.050(4) -0.003(6)

loop_
_atom_type_symbol
_atom_type_description
_atom_type_scat_dispersion_real
_atom_type_scat_dispersion_imag
_atom_type_scat_source
C C 0.0033 0.0016 'International Tables Vol C Tables 4.2.6.8 and 6.1.1.4'
H H 0.0000 0.0000 'International Tables Vol C Tables 4.2.6.8 and 6.1.1.4'
N N 0.0061 0.0033 'International Tables Vol C Tables 4.2.6.8 and 6.1.1.4'
O O 0.0106 0.0060 'International Tables Vol C Tables 4.2.6.8 and 6.1.1.4'
Ni Ni 0.3393 1.1124 'International Tables Vol C Tables 4.2.6.8 and 6.1.1.4'
Gd Gd -0.1653 3.9035 'International Tables Vol C Tables 4.2.6.8 and 6.1.1.4'

loop_
_geom_angle_atom_site_label_1
_geom_angle_atom_site_label_2
_geom_angle_atom_site_label_3
_geom_angle
_geom_angle_site_symmetry_1
_geom_angle_site_symmetry_3
O30 Gd1 O21 73.82(19) . .
O30 Gd1 O19 85.43(18) . .
O21 Gd1 O19 80.90(17) . .
O30 Gd1 O8 74.04(19) . .
O21 Gd1 O8 138.05(18) . .
O19 Gd1 O8 70.34(16) . .
O30 Gd1 O27 147.8(2) . .
O21 Gd1 O27 77.19(17) . .
O19 Gd1 O27 103.61(16) . .
O8 Gd1 O27 138.14(17) . .
O30 Gd1 O5 88.32(19) . .
O21 Gd1 O5 72.12(17) . .
O19 Gd1 O5 152.98(17) . .
O8 Gd1 O5 132.62(15) . .
O27 Gd1 O5 69.52(17) . .
O30 Gd1 O25 138.4(2) . .
O21 Gd1 O25 128.57(15) . .
O19 Gd1 O25 67.93(16) . .
O8 Gd1 O25 67.32(16) . .
O27 Gd1 O25 72.09(18) . .
O5 Gd1 O25 129.38(17) . .
O30 Gd1 O6 116.46(18) . .
O21 Gd1 O6 132.06(19) . .
O19 Gd1 O6 143.00(17) . .
O8 Gd1 O6 86.70(18) . .
O27 Gd1 O6 74.26(16) . .
O5 Gd1 O6 62.15(17) . .
O25 Gd1 O6 76.66(17) . .
O30 Gd1 Ni2 96.69(16) . .
O21 Gd1 Ni2 121.74(12) . .
O19 Gd1 Ni2 40.84(12) . .
O8 Gd1 Ni2 38.55(10) . .
O27 Gd1 Ni2 110.41(13) . .
O5 Gd1 Ni2 166.08(12) . .
O25 Gd1 Ni2 42.52(13) . .
O6 Gd1 Ni2 104.12(13) . .
O30 Gd1 Ni4 80.86(16) . .
O21 Gd1 Ni4 36.73(13) . .
O19 Gd1 Ni4 117.52(12) . .
O8 Gd1 Ni4 153.13(11) . .
O27 Gd1 Ni4 67.50(13) . .
O5 Gd1 Ni4 35.46(12) . .
O25 Gd1 Ni4 139.35(12) . .
O6 Gd1 Ni4 96.19(14) . .
Ni2 Gd1 Ni4 158.24(2) . .
O33 Gd2 O19 75.03(18) . .
O33 Gd2 O24 148.57(18) . .
O19 Gd2 O24 78.07(16) . .
O33 Gd2 O20 87.2(2) . .
O19 Gd2 O20 81.33(16) . .
O24 Gd2 O20 104.56(19) . .
O33 Gd2 O14 75.70(19) . .
O19 Gd2 O14 139.21(16) . .
O24 Gd2 O14 135.66(17) . .
O20 Gd2 O14 69.47(17) . .
O33 Gd2 O11 86.0(2) . .
O19 Gd2 O11 71.56(16) . .
O24 Gd2 O11 70.17(19) . .
O20 Gd2 O11 152.88(14) . .
O14 Gd2 O11 133.39(18) . .
O33 Gd2 O23 139.5(2) . .
O19 Gd2 O23 127.24(18) . .
O24 Gd2 O23 71.03(18) . .
O20 Gd2 O23 67.04(17) . .
O14 Gd2 O23 66.33(18) . .
O11 Gd2 O23 130.65(18) . .
O33 Gd2 O12 112.8(2) . .
O19 Gd2 O12 133.16(17) . .
O24 Gd2 O12 75.20(18) . .
O20 Gd2 O12 142.51(17) . .
O14 Gd2 O12 84.61(17) . .
O11 Gd2 O12 63.47(16) . .
O23 Gd2 O12 78.06(18) . .
O33 Gd2 Ni3 98.54(16) . .
O19 Gd2 Ni3 121.47(13) . .
O24 Gd2 Ni3 109.30(13) . .
O20 Gd2 Ni3 40.17(10) . .
O14 Gd2 Ni3 38.19(14) . .
O11 Gd2 Ni3 166.88(10) . .
O23 Gd2 Ni3 41.82(13) . .
O12 Gd2 Ni3 103.50(13) . .
O33 Gd2 Ni2 81.14(14) . .
O19 Gd2 Ni2 36.77(12) . .
O24 Gd2 Ni2 67.55(12) . .
O20 Gd2 Ni2 117.97(10) . .
O14 Gd2 Ni2 155.40(14) . .
O11 Gd2 Ni2 34.96(10) . .
O23 Gd2 Ni2 138.11(13) . .
O12 Gd2 Ni2 96.95(12) . .
Ni3 Gd2 Ni2 157.78(2) . .
O28 Gd3 O20 75.9(2) . .
O28 Gd3 O21 91.0(2) . .
O20 Gd3 O21 82.59(17) . .
O28 Gd3 O22 148.60(19) . .
O20 Gd3 O22 77.75(18) . .
O21 Gd3 O22 102.32(16) . .
O28 Gd3 O2 75.56(19) . .
O20 Gd3 O2 139.36(17) . .
O21 Gd3 O2 69.59(17) . .
O22 Gd3 O2 135.70(18) . .
O28 Gd3 O17 86.32(19) . .
O20 Gd3 O17 71.99(18) . .
O21 Gd3 O17 154.33(19) . .
O22 Gd3 O17 69.37(17) . .
O2 Gd3 O17 133.63(18) . .
O28 Gd3 O26 140.50(18) . .
O20 Gd3 O26 129.01(18) . .
O21 Gd3 O26 67.02(17) . .
O22 Gd3 O26 70.57(16) . .
O2 Gd3 O26 66.25(17) . .
O17 Gd3 O26 127.55(17) . .
O28 Gd3 O18 111.3(2) . .
O20 Gd3 O18 132.44(16) . .
O21 Gd3 O18 141.15(17) . .
O22 Gd3 O18 75.27(19) . .
O2 Gd3 O18 85.15(17) . .
O17 Gd3 O18 62.12(18) . .
O26 Gd3 O18 76.04(17) . .
O28 Gd3 Ni4 100.25(14) . .
O20 Gd3 Ni4 122.83(11) . .
O21 Gd3 Ni4 40.25(13) . .
O22 Gd3 Ni4 108.32(12) . .
O2 Gd3 Ni4 38.05(12) . .
O17 Gd3 Ni4 164.77(14) . .
O26 Gd3 Ni4 41.93(11) . .
O18 Gd3 Ni4 102.65(12) . .
O28 Gd3 Ni3 81.45(14) . .
O20 Gd3 Ni3 36.39(11) . .
O21 Gd3 Ni3 118.64(13) . .
O22 Gd3 Ni3 67.20(12) . .
O2 Gd3 Ni3 155.85(12) . .
O17 Gd3 Ni3 35.73(14) . .
O26 Gd3 Ni3 137.59(11) . .
O18 Gd3 Ni3 96.56(12) . .
Ni4 Gd3 Ni3 158.47(3) . .
O29 Ni1 O29 179.997(1) 3_656 .
O29 Ni1 O32 83.2(3) 3_656 3_656
O29 Ni1 O32 96.8(3) . 3_656
O29 Ni1 O32 96.8(3) 3_656 .
O29 Ni1 O32 83.2(3) . .
O32 Ni1 O32 179.999(1) 3_656 .
O29 Ni1 O31 101.4(4) 3_656 .
O29 Ni1 O31 78.6(4) . .
O32 Ni1 O31 98.1(3) 3_656 .
O32 Ni1 O31 81.9(3) . .
O29 Ni1 O31 78.6(4) 3_656 3_656
O29 Ni1 O31 101.4(4) . 3_656
O32 Ni1 O31 81.9(3) 3_656 3_656
O32 Ni1 O31 98.1(3) . 3_656
O31 Ni1 O31 179.999(1) . 3_656
O8 Ni2 O11 167.9(2) . .
O8 Ni2 N4 96.4(2) . .
O11 Ni2 N4 91.3(2) . .
O8 Ni2 N3 90.6(2) . .
O11 Ni2 N3 97.8(2) . .
N4 Ni2 N3 96.3(3) . .
O8 Ni2 O19 84.57(19) . .
O11 Ni2 O19 85.70(19) . .
N4 Ni2 O19 166.5(3) . .
N3 Ni2 O19 97.2(2) . .
O8 Ni2 O25 80.08(19) . .
O11 Ni2 O25 90.9(2) . .
N4 Ni2 O25 88.2(3) . .
N3 Ni2 O25 170.1(2) . .
O19 Ni2 O25 78.7(2) . .
O8 Ni2 Gd1 48.25(15) . .
O11 Ni2 Gd1 119.62(17) . .
N4 Ni2 Gd1 123.9(2) . .
N3 Ni2 Gd1 121.01(19) . .
O19 Ni2 Gd1 48.27(13) . .
O25 Ni2 Gd1 49.74(13) . .
O8 Ni2 Gd2 125.73(15) . .
O11 Ni2 Gd2 43.65(16) . .
N4 Ni2 Gd2 132.25(16) . .
N3 Ni2 Gd2 103.67(18) . .
O19 Ni2 Gd2 42.28(11) . .
O25 Ni2 Gd2 79.42(12) . .
Gd1 Ni2 Gd2 80.92(2) . .
O14 Ni3 N5 91.3(3) . .
O14 Ni3 N6 96.4(3) . .
N5 Ni3 N6 95.8(3) . .
O14 Ni3 O17 167.5(2) . .
N5 Ni3 O17 97.9(3) . .
N6 Ni3 O17 91.1(3) . .
O14 Ni3 O20 84.1(2) . .
N5 Ni3 O20 98.8(2) . .
N6 Ni3 O20 165.3(2) . .
O17 Ni3 O20 86.1(2) . .
O14 Ni3 O23 79.7(2) . .
N5 Ni3 O23 170.8(3) . .
N6 Ni3 O23 87.1(2) . .
O17 Ni3 O23 90.7(2) . .
O20 Ni3 O23 78.51(18) . .
O14 Ni3 Gd2 48.16(14) . .
N5 Ni3 Gd2 122.3(2) . .
N6 Ni3 Gd2 123.2(2) . .
O17 Ni3 Gd2 119.39(14) . .
O20 Ni3 Gd2 47.81(15) . .
O23 Ni3 Gd2 49.66(14) . .
O14 Ni3 Gd3 125.33(13) . .
N5 Ni3 Gd3 104.56(18) . .
N6 Ni3 Gd3 132.1(2) . .
O17 Ni3 Gd3 44.01(13) . .
O20 Ni3 Gd3 42.28(16) . .
O23 Ni3 Gd3 79.52(14) . .
Gd2 Ni3 Gd3 80.59(2) . .
O2 Ni4 O5 167.52(19) . .
O2 Ni4 N1 92.1(2) . .
O5 Ni4 N1 96.9(2) . .
O2 Ni4 N2 96.3(3) . .
O5 Ni4 N2 91.5(2) . .
N1 Ni4 N2 95.5(3) . .
O2 Ni4 O21 84.2(2) . .
O5 Ni4 O21 86.0(2) . .
N1 Ni4 O21 98.2(2) . .
N2 Ni4 O21 166.3(2) . .
O2 Ni4 O26 79.98(19) . .
O5 Ni4 O26 90.53(19) . .
N1 Ni4 O26 171.6(2) . .
N2 Ni4 O26 88.2(2) . .
O21 Ni4 O26 78.4(2) . .
O2 Ni4 Gd3 48.22(14) . .
O5 Ni4 Gd3 119.31(14) . .
N1 Ni4 Gd3 122.18(19) . .
N2 Ni4 Gd3 124.13(17) . .
O21 Ni4 Gd3 47.56(13) . .
O26 Ni4 Gd3 50.02(14) . .
O2 Ni4 Gd1 125.28(16) . .
O5 Ni4 Gd1 44.12(15) . .
N1 Ni4 Gd1 102.6(2) . .
N2 Ni4 Gd1 133.3(2) . .
O21 Ni4 Gd1 41.94(13) . .
O26 Ni4 Gd1 80.09(15) . .
Gd3 Ni4 Gd1 80.66(2) . .
C8 N1 C9 116.9(7) . .
C8 N1 Ni4 122.9(6) . .
C9 N1 Ni4 119.7(6) . .
C17 N2 C16 116.0(8) . .
C17 N2 Ni4 122.6(6) . .
C16 N2 Ni4 120.8(6) . .
C32 N3 C33 116.8(8) . .
C32 N3 Ni2 123.7(6) . .
C33 N3 Ni2 119.2(5) . .
C41 N4 C40 114.7(7) . .
C41 N4 Ni2 123.6(5) . .
C40 N4 Ni2 121.2(5) . .
C56 N5 C57 115.7(8) . .
C56 N5 Ni3 123.6(7) . .
C57 N5 Ni3 120.5(6) . .
C65 N6 C64 114.7(6) . .
C65 N6 Ni3 123.3(6) . .
C64 N6 Ni3 121.8(6) . .
C2 O1 C1 117.5(7) . .
C7 O2 Ni4 125.1(4) . .
C7 O2 Gd3 129.8(4) . .
Ni4 O2 Gd3 93.7(2) . .
C12 O3 C10 113.6(9) . .
C13 O4 C15 114.3(9) . .
C23 O5 Ni4 123.0(5) . .
C23 O5 Gd1 120.7(5) . .
Ni4 O5 Gd1 100.42(19) . .
C22 O6 C24 116.2(6) . .
C22 O6 Gd1 119.8(5) . .
C24 O6 Gd1 122.4(5) . .
C26 O7 C25 117.4(7) . .
C31 O8 Ni2 127.7(5) . .
C31 O8 Gd1 127.5(5) . .
Ni2 O8 Gd1 93.20(17) . .
C36 O9 C34 117.0(10) . .
C39 O10 C37 114.1(9) . .
C47 O11 Ni2 123.6(4) . .
C47 O11 Gd2 118.3(4) . .
Ni2 O11 Gd2 101.4(2) . .
C46 O12 C48 117.8(6) . .
C46 O12 Gd2 118.5(4) . .
C48 O12 Gd2 122.2(5) . .
C50 O13 C49 118.6(9) . .
C55 O14 Ni3 126.9(5) . .
C55 O14 Gd2 128.0(5) . .
Ni3 O14 Gd2 93.6(2) . .
C58 O15 C60 115.4(10) . .
C61 O16 C63 114.6(9) . .
C71 O17 Ni3 121.3(5) . .
C71 O17 Gd3 118.7(4) . .
Ni3 O17 Gd3 100.3(2) . .
C70 O18 C72 117.0(6) . .
C70 O18 Gd3 116.9(5) . .
C72 O18 Gd3 121.5(4) . .
Ni2 O19 Gd2 100.95(18) . .
Ni2 O19 Gd1 90.89(17) . .
Gd2 O19 Gd1 130.7(2) . .
Ni3 O20 Gd3 101.3(2) . .
Ni3 O20 Gd2 92.02(17) . .
Gd3 O20 Gd2 130.4(2) . .
Ni4 O21 Gd1 101.34(19) . .
Ni4 O21 Gd3 92.2(2) . .
Gd1 O21 Gd3 131.9(2) . .
C74 O22 Gd3 134.8(5) . .
C74 O23 Ni3 121.4(5) . .
C74 O23 Gd2 117.6(4) . .
Ni3 O23 Gd2 88.53(19) . .
C76 O24 Gd2 134.8(5) . .
C76 O25 Ni2 120.9(5) . .
C76 O25 Gd1 119.2(5) . .
Ni2 O25 Gd1 87.74(17) . .
C78 O26 Ni4 120.4(4) . .
C78 O26 Gd3 118.2(5) . .
Ni4 O26 Gd3 88.05(18) . .
C78 O27 Gd1 135.7(4) . .
C80 O28 Gd3 134.9(7) . .
C80 O29 Ni1 125.8(9) . .
C82 O30 Gd1 140.5(5) . .
C82 O31 Ni1 133.6(7) . .
C84 O32 Ni1 130.4(6) . .
C84 O33 Gd2 137.1(7) . .
O1 C1 H1A 109.5 . .
O1 C1 H1B 109.5 . .
H1A C1 H1B 109.5 . .
O1 C1 H1C 109.5 . .
H1A C1 H1C 109.5 . .
H1B C1 H1C 109.5 . .
O1 C2 C3 125.7(8) . .
O1 C2 C7 114.3(7) . .
C3 C2 C7 119.9(7) . .
C4 C3 C2 121.6(10) . .
C4 C3 H3A 119.2 . .
C2 C3 H3A 119.2 . .
C3 C4 C5 118.0(10) . .
C3 C4 H4A 121.0 . .
C5 C4 H4A 121.0 . .
C6 C5 C4 122.4(9) . .
C6 C5 H5A 118.8 . .
C4 C5 H5A 118.8 . .
C5 C6 C7 120.4(8) . .
C5 C6 C8 116.4(7) . .
C7 C6 C8 123.2(8) . .
O2 C7 C6 126.1(7) . .
O2 C7 C2 116.4(6) . .
C6 C7 C2 117.5(8) . .
N1 C8 C6 128.8(7) . .
N1 C8 H8A 115.6 . .
C6 C8 H8A 115.6 . .
N1 C9 C10 110.8(8) . .
N1 C9 H9A 109.5 . .
C10 C9 H9A 109.5 . .
N1 C9 H9B 109.5 . .
C10 C9 H9B 109.5 . .
H9A C9 H9B 108.1 . .
O3 C10 C9 108.8(8) . .
O3 C10 H10A 109.9 . .
C9 C10 H10A 109.9 . .
O3 C10 H10B 109.9 . .
C9 C10 H10B 109.9 . .
H10A C10 H10B 108.3 . .
O3 C12 C13 105.7(10) . .
O3 C12 H12A 110.6 . .
C13 C12 H12A 110.6 . .
O3 C12 H12B 110.6 . .
C13 C12 H12B 110.6 . .
H12A C12 H12B 108.7 . .
O4 C13 C12 111.5(10) . .
O4 C13 H13A 109.3 . .
C12 C13 H13A 109.3 . .
O4 C13 H13B 109.3 . .
C12 C13 H13B 109.3 . .
H13A C13 H13B 108.0 . .
O4 C15 C16 110.7(8) . .
O4 C15 H15A 109.5 . .
C16 C15 H15A 109.5 . .
O4 C15 H15B 109.5 . .
C16 C15 H15B 109.5 . .
H15A C15 H15B 108.1 . .
N2 C16 C15 112.7(8) . .
N2 C16 H16A 109.0 . .
C15 C16 H16A 109.0 . .
N2 C16 H16B 109.0 . .
C15 C16 H16B 109.0 . .
H16A C16 H16B 107.8 . .
N2 C17 C18 127.2(9) . .
N2 C17 H17A 116.4 . .
C18 C17 H17A 116.4 . .
C23 C18 C19 120.0(9) . .
C23 C18 C17 125.2(8) . .
C19 C18 C17 114.6(9) . .
C20 C19 C18 120.7(10) . .
C20 C19 H19A 119.7 . .
C18 C19 H19A 119.7 . .
C21 C20 C19 118.5(10) . .
C21 C20 H20A 120.8 . .
C19 C20 H20A 120.8 . .
C22 C21 C20 121.8(10) . .
C22 C21 H21A 119.1 . .
C20 C21 H21A 119.1 . .
C21 C22 O6 126.3(8) . .
C21 C22 C23 122.4(9) . .
O6 C22 C23 111.3(7) . .
O5 C23 C18 125.0(8) . .
O5 C23 C22 118.6(8) . .
C18 C23 C22 116.4(8) . .
O6 C24 H24A 109.5 . .
O6 C24 H24B 109.5 . .
H24A C24 H24B 109.5 . .
O6 C24 H24C 109.5 . .
H24A C24 H24C 109.5 . .
H24B C24 H24C 109.5 . .
O7 C25 H25A 109.5 . .
O7 C25 H25B 109.5 . .
H25A C25 H25B 109.5 . .
O7 C25 H25C 109.5 . .
H25A C25 H25C 109.5 . .
H25B C25 H25C 109.5 . .
O7 C26 C27 125.3(7) . .
O7 C26 C31 114.0(6) . .
C27 C26 C31 120.7(8) . .
C28 C27 C26 119.5(8) . .
C28 C27 H27A 120.2 . .
C26 C27 H27A 120.2 . .
C29 C28 C27 119.5(8) . .
C29 C28 H28A 120.2 . .
C27 C28 H28A 120.2 . .
C28 C29 C30 121.9(10) . .
C28 C29 H29A 119.1 . .
C30 C29 H29A 119.1 . .
C29 C30 C31 119.9(7) . .
C29 C30 C32 116.7(8) . .
C31 C30 C32 123.4(7) . .
O8 C31 C30 124.3(6) . .
O8 C31 C26 117.3(8) . .
C30 C31 C26 118.3(7) . .
N3 C32 C30 129.1(9) . .
N3 C32 H32A 115.4 . .
C30 C32 H32A 115.4 . .
N3 C33 C34 109.9(7) . .
N3 C33 H33A 109.7 . .
C34 C33 H33A 109.7 . .
N3 C33 H33B 109.7 . .
C34 C33 H33B 109.7 . .
H33A C33 H33B 108.2 . .
O9 C34 C33 108.6(7) . .
O9 C34 H34A 110.0 . .
C33 C34 H34A 110.0 . .
O9 C34 H34D 110.0 . .
C33 C34 H34D 110.0 . .
H34A C34 H34D 108.3 . .
O9 C36 C37 114.2(14) . .
O9 C36 H36A 108.7 . .
C37 C36 H36A 108.7 . .
O9 C36 H36B 108.7 . .
C37 C36 H36B 108.7 . .
H36A C36 H36B 107.6 . .
C36 C37 O10 114.5(13) . .
C36 C37 H37D 108.6 . .
O10 C37 H37D 108.6 . .
C36 C37 H37B 108.6 . .
O10 C37 H37B 108.6 . .
H37D C37 H37B 107.6 . .
O10 C39 C40 107.9(8) . .
O10 C39 H39A 110.1 . .
C40 C39 H39A 110.1 . .
O10 C39 H39B 110.1 . .
C40 C39 H39B 110.1 . .
H39A C39 H39B 108.4 . .
N4 C40 C39 112.5(7) . .
N4 C40 H40A 109.1 . .
C39 C40 H40A 109.1 . .
N4 C40 H40B 109.1 . .
C39 C40 H40B 109.1 . .
H40A C40 H40B 107.8 . .
N4 C41 C42 126.4(7) . .
N4 C41 H41A 116.8 . .
C42 C41 H41A 116.8 . .
C47 C42 C43 118.8(6) . .
C47 C42 C41 125.9(7) . .
C43 C42 C41 115.2(7) . .
C44 C43 C42 122.3(8) . .
C44 C43 H43A 118.9 . .
C42 C43 H43A 118.9 . .
C43 C44 C45 119.3(7) . .
C43 C44 H44A 120.3 . .
C45 C44 H44A 120.3 . .
C46 C45 C44 119.3(7) . .
C46 C45 H45A 120.3 . .
C44 C45 H45A 120.3 . .
C45 C46 O12 124.0(7) . .
C45 C46 C47 122.6(7) . .
O12 C46 C47 113.4(6) . .
O11 C47 C42 123.3(6) . .
O11 C47 C46 119.1(7) . .
C42 C47 C46 117.6(7) . .
O12 C48 H48A 109.5 . .
O12 C48 H48B 109.5 . .
H48A C48 H48B 109.5 . .
O12 C48 H48C 109.5 . .
H48A C48 H48C 109.5 . .
H48B C48 H48C 109.5 . .
O13 C49 H49A 109.5 . .
O13 C49 H49B 109.5 . .
H49A C49 H49B 109.5 . .
O13 C49 H49C 109.5 . .
H49A C49 H49C 109.5 . .
H49B C49 H49C 109.5 . .
C51 C50 O13 125.1(9) . .
C51 C50 C55 121.8(9) . .
O13 C50 C55 113.0(8) . .
C50 C51 C52 120.8(10) . .
C50 C51 H51A 119.6 . .
C52 C51 H51A 119.6 . .
C53 C52 C51 119.0(10) . .
C53 C52 H52A 120.5 . .
C51 C52 H52A 120.5 . .
C52 C53 C54 121.0(9) . .
C52 C53 H53A 119.5 . .
C54 C53 H53A 119.5 . .
C55 C54 C53 119.6(9) . .
C55 C54 C56 123.9(8) . .
C53 C54 C56 116.4(8) . .
O14 C55 C54 124.7(8) . .
O14 C55 C50 117.6(7) . .
C54 C55 C50 117.7(8) . .
N5 C56 C54 128.3(9) . .
N5 C56 H56A 115.9 . .
C54 C56 H56A 115.9 . .
N5 C57 C58 112.3(7) . .
N5 C57 H57A 109.1 . .
C58 C57 H57A 109.1 . .
N5 C57 H57B 109.1 . .
C58 C57 H57B 109.1 . .
H57A C57 H57B 107.9 . .
O15 C58 C57 107.1(8) . .
O15 C58 H58A 110.3 . .
C57 C58 H58A 110.3 . .
O15 C58 H58B 110.3 . .
C57 C58 H58B 110.3 . .
H58A C58 H58B 108.6 . .
O15 C60 C61 112.8(12) . .
O15 C60 H60A 109.0 . .
C61 C60 H60A 109.0 . .
O15 C60 H60B 109.0 . .
C61 C60 H60B 109.0 . .
H60A C60 H60B 107.8 . .
O16 C61 C60 116.4(10) . .
O16 C61 H61A 108.2 . .
C60 C61 H61A 108.2 . .
O16 C61 H61B 108.2 . .
C60 C61 H61B 108.2 . .
H61A C61 H61B 107.3 . .
O16 C63 C64 107.5(9) . .
O16 C63 H63A 110.2 . .
C64 C63 H63A 110.2 . .
O16 C63 H63B 110.2 . .
C64 C63 H63B 110.2 . .
H63A C63 H63B 108.5 . .
N6 C64 C63 113.6(8) . .
N6 C64 H64A 108.9 . .
C63 C64 H64A 108.9 . .
N6 C64 H64B 108.9 . .
C63 C64 H64B 108.9 . .
H64A C64 H64B 107.7 . .
N6 C65 C66 128.0(7) . .
N6 C65 H65A 116.0 . .
C66 C65 H65A 116.0 . .
C67 C66 C71 119.4(8) . .
C67 C66 C65 116.4(7) . .
C71 C66 C65 124.2(8) . .
C68 C67 C66 121.7(7) . .
C68 C67 H67A 119.2 . .
C66 C67 H67A 119.2 . .
C67 C68 C69 120.2(8) . .
C67 C68 H68A 119.9 . .
C69 C68 H68A 119.9 . .
C70 C69 C68 119.0(9) . .
C70 C69 H69A 120.5 . .
C68 C69 H69A 120.5 . .
O18 C70 C69 124.3(8) . .
O18 C70 C71 113.2(7) . .
C69 C70 C71 122.5(7) . .
O17 C71 C70 117.5(6) . .
O17 C71 C66 125.3(8) . .
C70 C71 C66 117.1(7) . .
O18 C72 H72A 109.5 . .
O18 C72 H72B 109.5 . .
H72A C72 H72B 109.5 . .
O18 C72 H72C 109.5 . .
H72A C72 H72C 109.5 . .
H72B C72 H72C 109.5 . .
C74 C73 H73A 109.5 . .
C74 C73 H73B 109.5 . .
H73A C73 H73B 109.5 . .
C74 C73 H73C 109.5 . .
H73A C73 H73C 109.5 . .
H73B C73 H73C 109.5 . .
O22 C74 O23 124.3(7) . .
O22 C74 C73 120.1(8) . .
O23 C74 C73 115.7(7) . .
C76 C75 H75A 109.5 . .
C76 C75 H75B 109.5 . .
H75A C75 H75B 109.5 . .
C76 C75 H75C 109.5 . .
H75A C75 H75C 109.5 . .
H75B C75 H75C 109.5 . .
O24 C76 O25 123.5(7) . .
O24 C76 C75 120.8(6) . .
O25 C76 C75 115.7(6) . .
C78 C77 H77A 109.5 . .
C78 C77 H77B 109.5 . .
H77A C77 H77B 109.5 . .
C78 C77 H77C 109.5 . .
H77A C77 H77C 109.5 . .
H77B C77 H77C 109.5 . .
O27 C78 O26 122.2(7) . .
O27 C78 C77 120.5(7) . .
O26 C78 C77 117.3(7) . .
C80 C79 H79A 109.5 . .
C80 C79 H79B 109.5 . .
H79A C79 H79B 109.5 . .
C80 C79 H79C 109.5 . .
H79A C79 H79C 109.5 . .
H79B C79 H79C 109.5 . .
O28 C80 O29 125.6(11) . .
O28 C80 C79 111.6(11) . .
O29 C80 C79 120.6(11) . .
C82 C81 H81A 109.5 . .
C82 C81 H81B 109.5 . .
H81A C81 H81B 109.5 . .
C82 C81 H81C 109.5 . .
H81A C81 H81C 109.5 . .
H81B C81 H81C 109.5 . .
O30 C82 O31 122.9(8) . .
O30 C82 C81 116.6(8) . .
O31 C82 C81 120.2(9) . .
C84 C83 H83A 109.5 . .
C84 C83 H83B 109.5 . .
H83A C83 H83B 109.5 . .
C84 C83 H83C 109.5 . .
H83A C83 H83C 109.5 . .
H83B C83 H83C 109.5 . .
O33 C84 O32 125.4(10) . .
O33 C84 C83 113.2(10) . .
O32 C84 C83 121.1(9) . .
C85 O34 H34B 109.5 . .
O34 C85 H85A 109.5 . .
O34 C85 H85B 109.5 . .
H85A C85 H85B 109.5 . .
O34 C85 H85C 109.5 . .
H85A C85 H85C 109.5 . .
H85B C85 H85C 109.5 . .
C86 O35 H35B 109.5 . .
O35 C86 H86A 109.5 . .
O35 C86 H86B 109.5 . .
H86A C86 H86B 109.5 . .
O35 C86 H86C 109.5 . .
H86A C86 H86C 109.5 . .
H86B C86 H86C 109.5 . .
C88 O36 H36D 109.5 . .
O37 C87 H87A 109.5 . .
O37 C87 H87B 109.5 . .
H87A C87 H87B 109.5 . .
O37 C87 H87C 109.5 . .
H87A C87 H87C 109.5 . .
H87B C87 H87C 109.5 . .
O36 C88 C89 104.7(13) . .
O36 C88 H88B 110.8 . .
C89 C88 H88B 110.8 . .
O36 C88 H88C 110.8 . .
C89 C88 H88C 110.8 . .
H88B C88 H88C 108.9 . .
C88 C89 H89A 109.5 . .
C88 C89 H89B 109.5 . .
H89A C89 H89B 109.5 . .
C88 C89 H89C 109.5 . .
H89A C89 H89C 109.5 . .
H89B C89 H89C 109.5 . .
C87 O37 H37A 109.5 . .

loop_
_geom_bond_atom_site_label_1
_geom_bond_atom_site_label_2
_geom_bond_distance
_geom_bond_site_symmetry_2
Gd1 O30 2.345(6) .
Gd1 O21 2.356(5) .
Gd1 O19 2.417(5) .
Gd1 O8 2.420(5) .
Gd1 O27 2.421(5) .
Gd1 O5 2.447(5) .
Gd1 O25 2.473(5) .
Gd1 O6 2.517(5) .
Gd1 Ni2 3.2381(11) .
Gd1 Ni4 3.4565(11) .
Gd2 O33 2.361(7) .
Gd2 O19 2.380(4) .
Gd2 O24 2.418(6) .
Gd2 O20 2.420(5) .
Gd2 O14 2.437(5) .
Gd2 O11 2.446(6) .
Gd2 O23 2.489(5) .
Gd2 O12 2.523(5) .
Gd2 Ni3 3.2643(10) .
Gd2 Ni2 3.4736(9) .
Gd3 O28 2.357(7) .
Gd3 O20 2.389(6) .
Gd3 O21 2.408(5) .
Gd3 O22 2.427(5) .
Gd3 O2 2.437(5) .
Gd3 O17 2.459(4) .
Gd3 O26 2.500(5) .
Gd3 O18 2.541(6) .
Gd3 Ni4 3.2607(9) .
Gd3 Ni3 3.4824(10) .
Ni1 O29 2.278(11) 3_656
Ni1 O29 2.278(11) .
Ni1 O32 2.288(7) 3_656
Ni1 O32 2.288(7) .
Ni1 O31 2.317(7) .
Ni1 O31 2.317(7) 3_656
Ni2 O8 2.021(4) .
Ni2 O11 2.031(4) .
Ni2 N4 2.050(7) .
Ni2 N3 2.051(7) .
Ni2 O19 2.118(5) .
Ni2 O25 2.190(6) .
Ni3 O14 2.022(6) .
Ni3 N5 2.050(7) .
Ni3 N6 2.056(6) .
Ni3 O17 2.067(6) .
Ni3 O20 2.107(4) .
Ni3 O23 2.177(6) .
Ni4 O2 2.014(5) .
Ni4 O5 2.039(5) .
Ni4 N1 2.046(6) .
Ni4 N2 2.067(7) .
Ni4 O21 2.108(5) .
Ni4 O26 2.180(5) .
N1 C8 1.251(11) .
N1 C9 1.492(11) .
N2 C17 1.266(11) .
N2 C16 1.471(12) .
N3 C32 1.273(10) .
N3 C33 1.464(11) .
N4 C41 1.292(9) .
N4 C40 1.463(9) .
N5 C56 1.275(13) .
N5 C57 1.469(13) .
N6 C65 1.275(12) .
N6 C64 1.460(11) .
O1 C2 1.360(9) .
O1 C1 1.452(12) .
O2 C7 1.327(10) .
O3 C12 1.428(15) .
O3 C10 1.433(14) .
O4 C13 1.406(14) .
O4 C15 1.430(12) .
O5 C23 1.306(10) .
O6 C22 1.372(11) .
O6 C24 1.448(10) .
O7 C26 1.350(11) .
O7 C25 1.442(11) .
O8 C31 1.324(9) .
O9 C36 1.38(2) .
O9 C34 1.415(12) .
O10 C39 1.422(13) .
O10 C37 1.459(18) .
O11 C47 1.348(9) .
O12 C46 1.376(10) .
O12 C48 1.443(9) .
O13 C50 1.376(11) .
O13 C49 1.440(16) .
O14 C55 1.324(10) .
O15 C58 1.421(12) .
O15 C60 1.424(15) .
O16 C61 1.422(15) .
O16 C63 1.429(13) .
O17 C71 1.333(10) .
O18 C70 1.373(8) .
O18 C72 1.434(11) .
O22 C74 1.244(9) .
O23 C74 1.283(10) .
O24 C76 1.250(9) .
O25 C76 1.281(8) .
O26 C78 1.310(9) .
O27 C78 1.241(10) .
O28 C80 1.222(14) .
O29 C80 1.255(16) .
O30 C82 1.245(11) .
O31 C82 1.268(12) .
O32 C84 1.254(13) .
O33 C84 1.221(11) .
C1 H1A 0.9600 .
C1 H1B 0.9600 .
C1 H1C 0.9600 .
C2 C3 1.378(14) .
C2 C7 1.435(11) .
C3 C4 1.368(14) .
C3 H3A 0.9300 .
C4 C5 1.382(15) .
C4 H4A 0.9300 .
C5 C6 1.372(14) .
C5 H5A 0.9300 .
C6 C7 1.379(10) .
C6 C8 1.482(12) .
C8 H8A 0.9300 .
C9 C10 1.507(14) .
C9 H9A 0.9700 .
C9 H9B 0.9700 .
C10 H10A 0.9700 .
C10 H10B 0.9700 .
C12 C13 1.52(2) .
C12 H12A 0.9700 .
C12 H12B 0.9700 .
C13 H13A 0.9700 .
C13 H13B 0.9700 .
C15 C16 1.493(12) .
C15 H15A 0.9700 .
C15 H15B 0.9700 .
C16 H16A 0.9700 .
C16 H16B 0.9700 .
C17 C18 1.463(13) .
C17 H17A 0.9300 .
C18 C23 1.402(13) .
C18 C19 1.426(13) .
C19 C20 1.397(15) .
C19 H19A 0.9300 .
C20 C21 1.382(16) .
C20 H20A 0.9300 .
C21 C22 1.342(13) .
C21 H21A 0.9300 .
C22 C23 1.437(12) .
C24 H24A 0.9600 .
C24 H24B 0.9600 .
C24 H24C 0.9600 .
C25 H25A 0.9600 .
C25 H25B 0.9600 .
C25 H25C 0.9600 .
C26 C27 1.403(11) .
C26 C31 1.417(10) .
C27 C28 1.396(15) .
C27 H27A 0.9300 .
C28 C29 1.379(13) .
C28 H28A 0.9300 .
C29 C30 1.388(11) .
C29 H29A 0.9300 .
C30 C31 1.400(13) .
C30 C32 1.460(11) .
C32 H32A 0.9300 .
C33 C34 1.538(14) .
C33 H33A 0.9700 .
C33 H33B 0.9700 .
C34 H34A 0.9700 .
C34 H34D 0.9700 .
C36 C37 1.44(2) .
C36 H36A 0.9700 .
C36 H36B 0.9700 .
C37 H37D 0.9700 .
C37 H37B 0.9700 .
C39 C40 1.515(15) .
C39 H39A 0.9700 .
C39 H39B 0.9700 .
C40 H40A 0.9700 .
C40 H40B 0.9700 .
C41 C42 1.456(10) .
C41 H41A 0.9300 .
C42 C47 1.406(11) .
C42 C43 1.409(11) .
C43 C44 1.367(11) .
C43 H43A 0.9300 .
C44 C45 1.394(12) .
C44 H44A 0.9300 .
C45 C46 1.375(11) .
C45 H45A 0.9300 .
C46 C47 1.408(9) .
C48 H48A 0.9600 .
C48 H48B 0.9600 .
C48 H48C 0.9600 .
C49 H49A 0.9600 .
C49 H49B 0.9600 .
C49 H49C 0.9600 .
C50 C51 1.366(14) .
C50 C55 1.412(14) .
C51 C52 1.399(15) .
C51 H51A 0.9300 .
C52 C53 1.366(16) .
C52 H52A 0.9300 .
C53 C54 1.430(14) .
C53 H53A 0.9300 .
C54 C55 1.399(12) .
C54 C56 1.468(14) .
C56 H56A 0.9300 .
C57 C58 1.491(13) .
C57 H57A 0.9700 .
C57 H57B 0.9700 .
C58 H58A 0.9700 .
C58 H58B 0.9700 .
C60 C61 1.454(17) .
C60 H60A 0.9700 .
C60 H60B 0.9700 .
C61 H61A 0.9700 .
C61 H61B 0.9700 .
C63 C64 1.534(14) .
C63 H63A 0.9700 .
C63 H63B 0.9700 .
C64 H64A 0.9700 .
C64 H64B 0.9700 .
C65 C66 1.445(13) .
C65 H65A 0.9300 .
C66 C67 1.419(12) .
C66 C71 1.426(10) .
C67 C68 1.358(14) .
C67 H67A 0.9300 .
C68 C69 1.419(11) .
C68 H68A 0.9300 .
C69 C70 1.381(12) .
C69 H69A 0.9300 .
C70 C71 1.422(12) .
C72 H72A 0.9600 .
C72 H72B 0.9600 .
C72 H72C 0.9600 .
C73 C74 1.495(11) .
C73 H73A 0.9600 .
C73 H73B 0.9600 .
C73 H73C 0.9600 .
C75 C76 1.512(11) .
C75 H75A 0.9600 .
C75 H75B 0.9600 .
C75 H75C 0.9600 .
C77 C78 1.482(12) .
C77 H77A 0.9600 .
C77 H77B 0.9600 .
C77 H77C 0.9600 .
C79 C80 1.583(18) .
C79 H79A 0.9600 .
C79 H79B 0.9600 .
C79 H79C 0.9600 .
C81 C82 1.502(12) .
C81 H81A 0.9600 .
C81 H81B 0.9600 .
C81 H81C 0.9600 .
C83 C84 1.549(18) .
C83 H83A 0.9600 .
C83 H83B 0.9600 .
C83 H83C 0.9600 .
O34 C85 1.43(4) .
O34 H34B 0.8200 .
C85 H85A 0.9600 .
C85 H85B 0.9600 .
C85 H85C 0.9600 .
O35 C86 1.450(9) .
O35 H35B 0.8200 .
C86 H86A 0.9600 .
C86 H86B 0.9600 .
C86 H86C 0.9600 .
O36 C88 1.44(2) .
O36 H36D 0.8200 .
C87 O37 1.453(8) .
C87 H87A 0.9600 .
C87 H87B 0.9600 .
C87 H87C 0.9600 .
C88 C89 1.550(9) .
C88 H88B 0.9700 .
C88 H88C 0.9700 .
C89 H89A 0.9600 .
C89 H89B 0.9600 .
C89 H89C 0.9600 .
O37 H37A 0.8200 .
